data_7221279
loop_
_publ_author_name
'Doi, Y.'
'Wakeshima, M.'
'Tobo, A.'
'Hinatsu, Y.'
'Ohoyama, K.'
'Yamaguchi, Y.'

_publ_section_title
;
 Crystal structures and magnetic properties of the 6H-perovskites Ba3 Ln
 Ru2 O9 (Ln = Ce, Pr and Tb)
;
_journal_name_full 'Journal of Materials Chemistry'
_journal_page_first 3135
_journal_page_last 3140
_journal_volume 11
_journal_year 2001
_chemical_formula_sum 'Ba3 Ce O9 Ru2'
_chemical_name_systematic 'Ba3 Ce Ru2 O9'
_space_group_IT_number 194
_symmetry_space_group_name_Hall '-P 6c 2c'
_symmetry_space_group_name_H-M 'P 63/m m c'
_cell_angle_alpha 90
_cell_angle_beta 90
_cell_angle_gamma 120
_cell_formula_units_Z 2
_cell_length_a 5.8894
_cell_length_b 5.8894
_cell_length_c 14.6476
_cell_volume 439.986
_citation_journal_id_ASTM JMACEP
_cod_data_source_file Doi_JMACEP_2001_1803.cif
_cod_data_source_block Ba3Ce1O9Ru2
_cod_original_cell_volume 439.9864
_cod_original_formula_sum 'Ba3 Ce1 O9 Ru2'
_cod_database_code 7221279

loop_
_symmetry_equiv_pos_as_xyz
x,y,z
x-y,x,z+1/2
-y,x-y,z
-x,-y,z+1/2
-x+y,-x,z
y,-x+y,z+1/2
-y,-x,-z+1/2
x-y,-y,-z
x,x-y,-z+1/2
y,x,-z
-x+y,y,-z+1/2
-x,-x+y,-z
-x,-y,-z
-x+y,-x,-z-1/2
y,-x+y,-z
x,y,-z-1/2
x-y,x,-z
-y,x-y,-z-1/2
y,x,z-1/2
-x+y,y,z
-x,-x+y,z-1/2
-y,-x,z
x-y,-y,z-1/2
x,x-y,z

loop_
_atom_site_label
_atom_site_type_symbol
_atom_site_fract_x
_atom_site_fract_y
_atom_site_fract_z
_atom_site_occupancy
_atom_site_U_iso_or_equiv
O1 O-2 0.4901 0.9802 0.25 1 0.0
Ba2 Ba+2 0.3333 0.6667 0.9025 1 0.0
Ba1 Ba+2 0 0 0.25 1 0.0
Ce1 Ce+3 0 0 0 1 0.0
O2 O-2 0.1765 0.353 0.4122 1 0.0
Ru1 Ru+4 0.3333 0.6667 0.1653 1 0.0
